data_1517724
loop_
_publ_author_name
'Amos, T.G.'
'Yokochi, A.'
'Sleight, A.W.'

_publ_section_title
;
 Phase transition and negative thermal expansion in tetragonal Nb O P O4
;
_journal_name_full 'Journal of Solid State Chemistry'
_journal_page_first 303
_journal_page_last 307
_journal_volume 141
_journal_year 1998
_chemical_formula_structural 'Nb O (P O4)'
_chemical_formula_sum 'Nb O5 P'
_chemical_name_systematic 'Niobium Oxide Phosphate(V)'
_space_group_IT_number 85
_symmetry_Int_Tables_number 85
_symmetry_space_group_name_Hall '-P 4a'
_symmetry_space_group_name_H-M 'P 4/n :2'
_cell_angle_alpha 90.
_cell_angle_beta 90.
_cell_angle_gamma 90.
_cell_formula_units_Z 2
_cell_length_a 6.4038
_cell_length_b 6.4038
_cell_length_c 4.1175
_cell_volume 168.853
_diffrn_ambient_temperature 448.15
_cod_data_source_file NbPO5_P4_n_DC269.cif
_cod_data_source_block chateigner
_cod_original_cell_volume 168.85
_cod_original_sg_symbol_H-M 'P 4/n Z'
_cod_original_formula_sum 'Nb1 O5 P1'
_cod_database_code 1517724

loop_
_symmetry_equiv_pos_site_id
_symmetry_equiv_pos_as_xyz
1 '-y, x+1/2, -z'
2 'y+1/2, -x, -z'
3 'x+1/2, y+1/2, -z'
4 '-x, -y, -z'
5 'y, -x+1/2, z'
6 '-y+1/2, x, z'
7 '-x+1/2, -y+1/2, z'
8 'x, y, z'

loop_
_atom_site_label
_atom_site_type_symbol
_atom_site_symmetry_multiplicity
_atom_site_Wyckoff_symbol
_atom_site_fract_x
_atom_site_fract_y
_atom_site_fract_z
_atom_site_occupancy
_atom_site_B_iso_or_equiv
Nb1 Nb5+ 2 c 0.25 0.25 0.7816(3) 1. 0
O1 O2- 2 c 0.25 0.25 0.2058(4) 1. 0
P2 P5+ 2 b 0.25 0.75 0.5 1. 0
O2 O2- 8 g 0.7582(5) 0.4445(1) 0.2866(2) 1. 0

loop_
_atom_type_symbol
_atom_type_oxidation_number
Nb5+ 5
O2- -2
P5+ 5
